data_1506755
loop_
_publ_author_name
'Sessler, Jonathan L.'
'Roznyatovskiy, Vladimir'
'Pantos, G. Dan'
'Borisova, Natalya E.'
'Reshetova, Marina D.'
'Lynch, Vincent M.'
'Khrustalev, Victor N.'
'Ustynyuk, Yuri A.'

_publ_section_title
;
 Synthesis and anion binding properties of 2,5-diamidothiophene
 polypyrrole Schiff base macrocycles.
;
_journal_issue 23
_journal_name_full 'Organic letters'
_journal_page_first 5277
_journal_page_last 5280
_journal_paper_doi 10.1021/ol052162b
_journal_volume 7
_journal_year 2005
_chemical_formula_sum 'C54 H56 N6 O4 S'
_chemical_formula_weight 885.11
_chemical_name_systematic
;
 ?
;
_space_group_IT_number 2
_symmetry_cell_setting triclinic
_symmetry_space_group_name_Hall '-P 1'
_symmetry_space_group_name_H-M 'P -1'
_atom_sites_solution_hydrogens geom
_atom_sites_solution_primary direct
_atom_sites_solution_secondary difmap
_audit_creation_method SHELXL-97
_cell_angle_alpha 75.206(1)
_cell_angle_beta 71.898(1)
_cell_angle_gamma 69.268(1)
_cell_formula_units_Z 2
_cell_length_a 11.1606(2)
_cell_length_b 15.0164(3)
_cell_length_c 16.1627(4)
_cell_measurement_reflns_used 8590
_cell_measurement_temperature 153(2)
_cell_measurement_theta_max 27.5
_cell_measurement_theta_min 3
_cell_volume 2375.54(9)
_computing_cell_refinement 'Collect software, Nonius B.V. 1998'
_computing_data_collection 'Collect software, Nonius B.V. 1998'
_computing_data_reduction
;
DENZO and Scalepack (Otwinoski and Minor, 1997)
;
_computing_molecular_graphics 'XP SHELXTL/PC, Siemens Analytical'
_computing_structure_refinement 'XL SHELXTL/PC, Siemens Analytical'
_computing_structure_solution
;

SIR97 - Altomare A., Burla M.C., Camalli M., Cascarano G.L., Giacovazzo C., 
Guagliardi A., Moliterni A.G.G., Polidori G.,Spagna R.
;
_diffrn_ambient_temperature 153(2)
_diffrn_measured_fraction_theta_full 0.976
_diffrn_measured_fraction_theta_max 0.976
_diffrn_measurement_device_type 'Nonius Kappa CCD'
_diffrn_measurement_method \w-scans
_diffrn_radiation_monochromator graphite
_diffrn_radiation_source 'fine-focus sealed tube'
_diffrn_radiation_type MoK\a
_diffrn_radiation_wavelength 0.71073
_diffrn_reflns_av_R_equivalents 0.0796
_diffrn_reflns_av_sigmaI/netI 0.3027
_diffrn_reflns_limit_h_max 14
_diffrn_reflns_limit_h_min -14
_diffrn_reflns_limit_k_max 19
_diffrn_reflns_limit_k_min -16
_diffrn_reflns_limit_l_max 20
_diffrn_reflns_limit_l_min -20
_diffrn_reflns_number 17043
_diffrn_reflns_theta_full 27.49
_diffrn_reflns_theta_max 27.49
_diffrn_reflns_theta_min 2.94
_exptl_absorpt_coefficient_mu 0.121
_exptl_absorpt_correction_type none
_exptl_crystal_colour yellow
_exptl_crystal_density_diffrn 1.237
_exptl_crystal_density_method 'not measured'
_exptl_crystal_description needles
_exptl_crystal_F_000 940
_exptl_crystal_size_max 0.35
_exptl_crystal_size_mid 0.10
_exptl_crystal_size_min 0.07
_refine_diff_density_max 0.399
_refine_diff_density_min -0.244
_refine_diff_density_rms 0.063
_refine_ls_extinction_coef 0.0041(6)
_refine_ls_extinction_expression Fc^*^=kFc[1+0.001xFc^2^\l^3^/sin(2\q)]^-1/4^
_refine_ls_extinction_method SHELXL
_refine_ls_goodness_of_fit_ref 0.963
_refine_ls_hydrogen_treatment mixed
_refine_ls_matrix_type full
_refine_ls_number_parameters 567
_refine_ls_number_reflns 10643
_refine_ls_number_restraints 0
_refine_ls_restrained_S_all 0.963
_refine_ls_R_factor_all 0.2467
_refine_ls_R_factor_gt 0.0707
_refine_ls_shift/su_max 0.015
_refine_ls_shift/su_mean 0.002
_refine_ls_structure_factor_coef Fsqd
_refine_ls_weighting_details 'calc w=1/[\s^2^(Fo^2^)+(0.0380P)^2^+0.0000P] where P=(Fo^2^+2Fc^2^)/3'
_refine_ls_weighting_scheme calc
_refine_ls_wR_factor_gt 0.1336
_refine_ls_wR_factor_ref 0.1565
_reflns_number_gt 3509
_reflns_number_total 10643
_reflns_threshold_expression >2sigma(I)
_cod_data_source_file ol052162bsi20050908_033958.cif
_cod_data_source_block 7(C3H6O)
_cod_depositor_comments
;
The following automatic conversions were performed:

'_symmetry_cell_setting' value 'Triclinic' changed to 'triclinic'
according to /home/saulius/struct/CIF-dictionaries/cif_core.dic
dictionary named 'cif_core.dic' version 2.4.1 from 2010-06-29.

Automatic conversion script
Id: cif_fix_values 1715 2011-07-08 13:25:40Z adriana 
;
_cod_original_cell_volume 2375.55(9)
_cod_original_sg_symbol_H-M P-1
_cod_database_code 1506755

loop_
_symmetry_equiv_pos_as_xyz
'x, y, z'
'-x, -y, -z'

loop_
_atom_site_label
_atom_site_type_symbol
_atom_site_fract_x
_atom_site_fract_y
_atom_site_fract_z
_atom_site_U_iso_or_equiv
_atom_site_adp_type
_atom_site_occupancy
_atom_site_symmetry_multiplicity
_atom_site_calc_flag
_atom_site_refinement_flags
S1 S 0.45586(10) 0.60070(7) 0.57906(6) 0.0364(3) Uani 1 1 d .
O1 O 0.2341(3) 0.83988(18) 0.65983(16) 0.0497(8) Uani 1 1 d .
O2 O 0.4350(3) 0.35483(17) 0.68912(17) 0.0484(8) Uani 1 1 d .
N1 N 0.7890(3) 0.7017(2) 0.30787(19) 0.0329(8) Uani 1 1 d .
N2 N 0.5767(3) 0.8572(2) 0.38585(19) 0.0332(8) Uani 1 1 d .
N3 N 0.4073(3) 0.8258(2) 0.5365(2) 0.0347(8) Uani 1 1 d .
N4 N 0.6382(3) 0.3690(2) 0.6157(2) 0.0323(8) Uani 1 1 d .
N5 N 0.8398(3) 0.32648(19) 0.4709(2) 0.0336(8) Uani 1 1 d .
N6 N 0.8872(3) 0.4842(2) 0.3424(2) 0.0342(9) Uani 1 1 d .
C1 C 0.9125(4) 0.6445(2) 0.2697(2) 0.0335(10) Uani 1 1 d .
C2 C 1.0001(4) 0.6987(3) 0.2436(2) 0.0345(10) Uani 1 1 d .
C3 C 0.9294(4) 0.7915(2) 0.2651(2) 0.0352(10) Uani 1 1 d .
C4 C 0.7995(4) 0.7923(2) 0.3040(2) 0.0336(10) Uani 1 1 d .
C5 C 0.6887(4) 0.8688(2) 0.3404(2) 0.0337(10) Uani 1 1 d .
H5 H 0.6998 0.9316 0.3295 0.040 Uiso 1 1 d R
C6 C 0.4738(4) 0.9380(2) 0.4126(2) 0.0328(10) Uani 1 1 d .
C7 C 0.4547(4) 1.0310(3) 0.3641(2) 0.0400(11) Uani 1 1 d .
H7 H 0.5168 1.0426 0.3093 0.048 Uiso 1 1 d R
C8 C 0.3466(4) 1.1062(3) 0.3962(3) 0.0492(12) Uani 1 1 d .
H8 H 0.3343 1.1702 0.3629 0.059 Uiso 1 1 d R
C9 C 0.2582(4) 1.0888(3) 0.4747(3) 0.0433(11) Uani 1 1 d .
H9 H 0.1848 1.1419 0.4953 0.052 Uiso 1 1 d R
C10 C 0.2738(4) 0.9987(2) 0.5223(2) 0.0366(10) Uani 1 1 d .
H10 H 0.2108 0.9870 0.5766 0.044 Uiso 1 1 d R
C11 C 0.3815(4) 0.9221(2) 0.4926(2) 0.0314(9) Uani 1 1 d .
C12 C 0.3367(4) 0.7909(3) 0.6163(3) 0.0345(10) Uani 1 1 d .
C13 C 0.3893(4) 0.6857(2) 0.6486(2) 0.0337(10) Uani 1 1 d .
C14 C 0.3764(4) 0.6440(2) 0.7356(2) 0.0310(9) Uani 1 1 d .
C15 C 0.4185(4) 0.5403(2) 0.7450(2) 0.0307(9) Uani 1 1 d .
C16 C 0.4650(4) 0.5075(2) 0.6662(2) 0.0287(9) Uani 1 1 d .
C17 C 0.5095(4) 0.4041(3) 0.6571(2) 0.0328(10) Uani 1 1 d .
C18 C 0.7087(4) 0.2691(2) 0.6087(2) 0.0309(10) Uani 1 1 d .
C19 C 0.6756(4) 0.1961(3) 0.6750(2) 0.0406(11) Uani 1 1 d .
H19 H 0.6012 0.2119 0.7240 0.049 Uiso 1 1 d R
C20 C 0.7512(4) 0.1008(3) 0.6689(3) 0.0443(11) Uani 1 1 d .
H20 H 0.7284 0.0499 0.7144 0.053 Uiso 1 1 d R
C21 C 0.8588(4) 0.0790(3) 0.5990(3) 0.0432(11) Uani 1 1 d .
H21 H 0.9123 0.0132 0.5968 0.052 Uiso 1 1 d R
C22 C 0.8906(4) 0.1513(2) 0.5324(2) 0.0361(10) Uani 1 1 d .
H22 H 0.9646 0.1361 0.4831 0.043 Uiso 1 1 d R
C23 C 0.8141(4) 0.2478(2) 0.5361(2) 0.0318(10) Uani 1 1 d .
C24 C 0.8934(4) 0.3155(3) 0.3886(3) 0.0343(10) Uani 1 1 d .
H24 H 0.9133 0.2538 0.3722 0.041 Uiso 1 1 d R
C25 C 0.9221(4) 0.3929(2) 0.3231(2) 0.0315(9) Uani 1 1 d .
C26 C 0.9893(4) 0.3949(3) 0.2355(2) 0.0340(10) Uani 1 1 d .
C27 C 0.9959(4) 0.4903(3) 0.2004(2) 0.0342(10) Uani 1 1 d .
C28 C 0.9332(4) 0.5438(3) 0.2685(2) 0.0330(10) Uani 1 1 d .
C29 C 1.1468(4) 0.6624(3) 0.2069(2) 0.0444(11) Uani 1 1 d .
H29C H 1.1726 0.5939 0.2087 0.067 Uiso 1 1 d R
H29A H 1.1925 0.6768 0.2409 0.067 Uiso 1 1 d R
H29B H 1.1702 0.6938 0.1471 0.067 Uiso 1 1 d R
C30 C 0.9857(4) 0.8732(2) 0.2476(2) 0.0427(11) Uani 1 1 d .
H30A H 1.0760 0.8484 0.2518 0.051 Uiso 1 1 d R
H30B H 0.9361 0.9138 0.2916 0.051 Uiso 1 1 d R
C31 C 0.9783(4) 0.9355(3) 0.1572(3) 0.0593(13) Uani 1 1 d .
H31A H 0.8879 0.9632 0.1537 0.071 Uiso 1 1 d R
H31B H 1.0246 0.8945 0.1133 0.071 Uiso 1 1 d R
C32 C 1.0430(5) 1.0151(3) 0.1381(3) 0.0910(18) Uani 1 1 d .
H32A H 1.0399 1.0532 0.0808 0.136 Uiso 1 1 d R
H32B H 0.9958 1.0555 0.1824 0.136 Uiso 1 1 d R
H32C H 1.1333 0.9864 0.1418 0.136 Uiso 1 1 d R
C33 C 0.3325(4) 0.7002(2) 0.8086(2) 0.0342(10) Uani 1 1 d .
C34 C 0.3940(4) 0.7674(3) 0.8042(2) 0.0409(11) Uani 1 1 d .
H34 H 0.4671 0.7746 0.7552 0.049 Uiso 1 1 d R
C35 C 0.3527(4) 0.8225(3) 0.8694(3) 0.0517(12) Uani 1 1 d .
H35 H 0.3942 0.8702 0.8651 0.062 Uiso 1 1 d R
C36 C 0.2486(5) 0.8110(3) 0.9412(3) 0.0543(13) Uani 1 1 d .
H36 H 0.2211 0.8485 0.9875 0.065 Uiso 1 1 d R
C37 C 0.1882(4) 0.7441(3) 0.9481(2) 0.0461(11) Uani 1 1 d .
H37 H 0.1153 0.7366 0.9971 0.055 Uiso 1 1 d R
C38 C 0.2307(4) 0.6874(3) 0.8812(2) 0.0392(11) Uani 1 1 d .
H38 H 0.1902 0.6391 0.8856 0.047 Uiso 1 1 d R
C39 C 0.4165(4) 0.4762(2) 0.8330(2) 0.0320(10) Uani 1 1 d .
C40 C 0.3204(4) 0.4287(3) 0.8715(3) 0.0458(11) Uani 1 1 d .
H40 H 0.2564 0.4368 0.8398 0.055 Uiso 1 1 d R
C41 C 0.3195(5) 0.3709(3) 0.9524(3) 0.0556(13) Uani 1 1 d .
H41 H 0.2507 0.3408 0.9795 0.067 Uiso 1 1 d R
C42 C 0.4163(5) 0.3567(3) 0.9954(3) 0.0596(14) Uani 1 1 d .
H42 H 0.4164 0.3142 1.0510 0.072 Uiso 1 1 d R
C43 C 0.5121(5) 0.4020(3) 0.9583(3) 0.0528(12) Uani 1 1 d .
H43 H 0.5785 0.3916 0.9888 0.063 Uiso 1 1 d R
C44 C 0.5106(4) 0.4627(3) 0.8773(2) 0.0435(11) Uani 1 1 d .
H44 H 0.5754 0.4967 0.8515 0.052 Uiso 1 1 d R
C45 C 1.0534(4) 0.3072(2) 0.1896(2) 0.0389(10) Uani 1 1 d .
H45A H 1.0644 0.3277 0.1271 0.047 Uiso 1 1 d R
H45B H 0.9970 0.2664 0.2092 0.047 Uiso 1 1 d R
C46 C 1.1882(4) 0.2486(3) 0.2082(3) 0.0479(12) Uani 1 1 d .
H46A H 1.1771 0.2282 0.2707 0.057 Uiso 1 1 d R
H46B H 1.2445 0.2895 0.1886 0.057 Uiso 1 1 d R
C47 C 1.2542(4) 0.1618(3) 0.1629(3) 0.0603(13) Uani 1 1 d .
H47A H 1.3385 0.1266 0.1758 0.090 Uiso 1 1 d R
H47B H 1.1980 0.1208 0.1832 0.090 Uiso 1 1 d R
H47C H 1.2659 0.1826 0.1004 0.090 Uiso 1 1 d R
C48 C 1.0532(4) 0.5280(3) 0.1062(2) 0.0472(12) Uani 1 1 d .
H48A H 1.0450 0.5950 0.1001 0.071 Uiso 1 1 d R
H48B H 1.1448 0.4920 0.0896 0.071 Uiso 1 1 d R
H48C H 1.0066 0.5205 0.0687 0.071 Uiso 1 1 d R
O1A O 0.7843(3) 0.52248(18) 0.52630(17) 0.0466(8) Uani 1 1 d .
C1A C 0.7530(4) 0.5893(3) 0.6507(3) 0.0519(12) Uani 1 1 d .
H1AA H 0.7035 0.5443 0.6790 0.078 Uiso 1 1 d R
H1AB H 0.8246 0.5750 0.6777 0.078 Uiso 1 1 d R
H1AC H 0.6963 0.6537 0.6569 0.078 Uiso 1 1 d R
C2A C 0.8067(4) 0.5805(3) 0.5560(3) 0.0362(10) Uani 1 1 d .
C3A C 0.8874(4) 0.6440(3) 0.4984(3) 0.0507(12) Uani 1 1 d .
H3AA H 0.9143 0.6303 0.4394 0.076 Uiso 1 1 d R
H3AB H 0.8358 0.7105 0.4987 0.076 Uiso 1 1 d R
H3AC H 0.9641 0.6318 0.5195 0.076 Uiso 1 1 d R
H3N H 0.482(4) 0.782(2) 0.500(2) 0.053(12) Uiso 1 1 d .
H4N H 0.686(4) 0.408(3) 0.591(2) 0.054(14) Uiso 1 1 d .
H1N H 0.713(5) 0.671(3) 0.332(3) 0.119(19) Uiso 1 1 d .
H6N H 0.862(3) 0.497(2) 0.391(2) 0.025(11) Uiso 1 1 d .

loop_
_atom_site_aniso_label
_atom_site_aniso_U_11
_atom_site_aniso_U_22
_atom_site_aniso_U_33
_atom_site_aniso_U_23
_atom_site_aniso_U_13
_atom_site_aniso_U_12
S1 0.0356(7) 0.0383(6) 0.0317(6) -0.0068(5) -0.0056(5) -0.0083(5)
O1 0.045(2) 0.0440(17) 0.0394(16) -0.0079(14) 0.0040(15) 0.0001(15)
O2 0.0331(19) 0.0453(17) 0.066(2) -0.0215(15) 0.0067(16) -0.0182(15)
N1 0.035(2) 0.0285(18) 0.0352(19) -0.0035(15) -0.0070(17) -0.0116(17)
N2 0.028(2) 0.0364(19) 0.0337(19) -0.0050(15) -0.0028(16) -0.0123(17)
N3 0.035(2) 0.0297(19) 0.031(2) -0.0028(17) -0.0014(18) -0.0062(17)
N4 0.033(2) 0.031(2) 0.0325(19) -0.0040(16) -0.0045(17) -0.0125(18)
N5 0.028(2) 0.0328(18) 0.041(2) -0.0045(16) -0.0042(17) -0.0141(16)
N6 0.035(2) 0.036(2) 0.026(2) -0.0111(18) 0.0002(18) -0.0067(16)
C1 0.024(3) 0.031(2) 0.039(2) -0.0079(19) -0.002(2) -0.005(2)
C2 0.026(3) 0.042(2) 0.031(2) -0.0059(19) -0.0002(19) -0.012(2)
C3 0.036(3) 0.033(2) 0.038(2) -0.0061(19) -0.010(2) -0.011(2)
C4 0.038(3) 0.029(2) 0.031(2) 0.0049(18) -0.011(2) -0.011(2)
C5 0.040(3) 0.027(2) 0.036(2) -0.0042(18) -0.013(2) -0.009(2)
C6 0.031(3) 0.032(2) 0.038(2) -0.009(2) -0.012(2) -0.007(2)
C7 0.038(3) 0.035(2) 0.044(2) 0.003(2) -0.010(2) -0.013(2)
C8 0.055(3) 0.026(2) 0.069(3) 0.003(2) -0.033(3) -0.007(2)
C9 0.041(3) 0.033(3) 0.053(3) -0.009(2) -0.012(2) -0.004(2)
C10 0.031(3) 0.032(2) 0.042(2) -0.012(2) -0.004(2) -0.003(2)
C11 0.031(3) 0.028(2) 0.039(2) -0.0020(19) -0.016(2) -0.009(2)
C12 0.031(3) 0.038(2) 0.035(2) -0.006(2) -0.010(2) -0.009(2)
C13 0.026(3) 0.033(2) 0.037(2) -0.0104(19) -0.006(2) -0.0021(19)
C14 0.023(3) 0.040(2) 0.028(2) -0.0091(19) -0.0036(19) -0.0076(19)
C15 0.024(3) 0.033(2) 0.032(2) 0.0007(19) -0.0034(19) -0.0110(19)
C16 0.024(2) 0.032(2) 0.029(2) -0.0051(18) -0.0044(19) -0.0100(18)
C17 0.033(3) 0.043(3) 0.027(2) -0.0090(19) -0.007(2) -0.015(2)
C18 0.032(3) 0.027(2) 0.032(2) -0.0059(19) -0.009(2) -0.0056(19)
C19 0.037(3) 0.038(2) 0.041(2) 0.000(2) -0.005(2) -0.012(2)
C20 0.054(3) 0.035(3) 0.053(3) 0.000(2) -0.026(3) -0.017(2)
C21 0.040(3) 0.036(2) 0.055(3) -0.012(2) -0.019(3) -0.003(2)
C22 0.033(3) 0.030(2) 0.042(2) -0.009(2) -0.009(2) -0.004(2)
C23 0.032(3) 0.030(2) 0.036(2) -0.0055(19) -0.008(2) -0.012(2)
C24 0.022(3) 0.033(2) 0.047(3) -0.006(2) -0.007(2) -0.0084(19)
C25 0.027(3) 0.032(2) 0.038(2) -0.007(2) -0.006(2) -0.0127(19)
C26 0.025(3) 0.042(2) 0.033(2) -0.0120(19) -0.005(2) -0.0054(19)
C27 0.034(3) 0.037(2) 0.028(2) -0.0008(19) -0.007(2) -0.010(2)
C28 0.028(3) 0.038(2) 0.031(2) -0.005(2) -0.004(2) -0.011(2)
C29 0.035(3) 0.048(2) 0.047(3) -0.006(2) -0.006(2) -0.014(2)
C30 0.033(3) 0.042(2) 0.054(3) -0.010(2) -0.005(2) -0.016(2)
C31 0.048(3) 0.053(3) 0.071(3) 0.007(2) -0.009(3) -0.024(2)
C32 0.090(4) 0.064(3) 0.125(5) 0.035(3) -0.044(4) -0.051(3)
C33 0.038(3) 0.027(2) 0.029(2) -0.0050(18) -0.005(2) -0.002(2)
C34 0.041(3) 0.045(2) 0.037(2) -0.018(2) -0.003(2) -0.011(2)
C35 0.058(4) 0.043(3) 0.053(3) -0.007(2) -0.008(3) -0.019(2)
C36 0.071(4) 0.044(3) 0.047(3) -0.019(2) -0.012(3) -0.010(3)
C37 0.047(3) 0.045(3) 0.033(2) -0.006(2) 0.002(2) -0.008(2)
C38 0.046(3) 0.035(2) 0.035(2) -0.002(2) -0.011(2) -0.010(2)
C39 0.029(3) 0.031(2) 0.032(2) -0.0083(18) -0.006(2) -0.004(2)
C40 0.048(3) 0.045(3) 0.045(3) -0.001(2) -0.014(2) -0.016(2)
C41 0.060(4) 0.052(3) 0.043(3) 0.007(2) -0.003(3) -0.022(3)
C42 0.065(4) 0.050(3) 0.039(3) 0.007(2) -0.008(3) 0.000(3)
C43 0.050(3) 0.060(3) 0.039(3) 0.003(2) -0.014(2) -0.011(3)
C44 0.038(3) 0.052(3) 0.036(2) -0.007(2) -0.006(2) -0.011(2)
C45 0.041(3) 0.037(2) 0.036(2) -0.0073(19) -0.011(2) -0.008(2)
C46 0.047(3) 0.043(2) 0.052(3) -0.014(2) -0.009(2) -0.011(2)
C47 0.059(4) 0.044(3) 0.064(3) -0.020(2) -0.004(3) 0.000(2)
C48 0.053(3) 0.044(2) 0.036(2) -0.004(2) -0.008(2) -0.008(2)
O1A 0.048(2) 0.0418(16) 0.0536(18) -0.0193(14) 0.0011(15) -0.0217(15)
C1A 0.051(3) 0.055(3) 0.054(3) -0.016(2) -0.017(3) -0.013(2)
C2A 0.032(3) 0.030(2) 0.042(3) -0.001(2) -0.013(2) -0.004(2)
C3A 0.060(3) 0.045(3) 0.060(3) 0.006(2) -0.029(3) -0.029(2)

loop_
_atom_type_symbol
_atom_type_description
_atom_type_scat_dispersion_real
_atom_type_scat_dispersion_imag
_atom_type_scat_source
C C 0.0033 0.0016 'International Tables Vol C Tables 4.2.6.8 and 6.1.1.4'
H H 0.0000 0.0000 'International Tables Vol C Tables 4.2.6.8 and 6.1.1.4'
N N 0.0061 0.0033 'International Tables Vol C Tables 4.2.6.8 and 6.1.1.4'
O O 0.0106 0.0060 'International Tables Vol C Tables 4.2.6.8 and 6.1.1.4'
S S 0.1246 0.1234 'International Tables Vol C Tables 4.2.6.8 and 6.1.1.4'

loop_
_geom_angle_atom_site_label_1
_geom_angle_atom_site_label_2
_geom_angle_atom_site_label_3
_geom_angle
C16 S1 C13 91.92(17)
C1 N1 C4 107.8(3)
C1 N1 H1N 118(3)
C4 N1 H1N 135(3)
C5 N2 C6 118.4(3)
C12 N3 C11 127.2(3)
C12 N3 H3N 121(2)
C11 N3 H3N 111(2)
C17 N4 C18 125.9(3)
C17 N4 H4N 120(3)
C18 N4 H4N 114(3)
C24 N5 C23 120.6(3)
C28 N6 C25 109.4(3)
C28 N6 H6N 124(2)
C25 N6 H6N 124(2)
N1 C1 C2 108.3(3)
N1 C1 C28 120.2(3)
C2 C1 C28 131.3(4)
C1 C2 C3 108.0(3)
C1 C2 C29 126.2(3)
C3 C2 C29 125.6(3)
C4 C3 C2 107.1(3)
C4 C3 C30 127.2(3)
C2 C3 C30 125.7(4)
C3 C4 N1 108.8(3)
C3 C4 C5 129.1(3)
N1 C4 C5 122.1(3)
N2 C5 C4 123.6(3)
N2 C5 H5 118.7
C4 C5 H5 117.8
C7 C6 N2 124.5(4)
C7 C6 C11 118.8(3)
N2 C6 C11 116.6(3)
C8 C7 C6 119.7(4)
C8 C7 H7 120.9
C6 C7 H7 119.4
C9 C8 C7 120.4(4)
C9 C8 H8 120.2
C7 C8 H8 119.5
C10 C9 C8 120.9(4)
C10 C9 H9 120.5
C8 C9 H9 118.5
C9 C10 C11 120.2(4)
C9 C10 H10 120.3
C11 C10 H10 119.4
C10 C11 C6 120.0(3)
C10 C11 N3 125.0(4)
C6 C11 N3 115.0(3)
O1 C12 N3 124.3(3)
O1 C12 C13 119.9(3)
N3 C12 C13 115.8(3)
C14 C13 C12 124.9(3)
C14 C13 S1 112.1(3)
C12 C13 S1 122.5(3)
C13 C14 C15 111.2(3)
C13 C14 C33 123.2(3)
C15 C14 C33 125.5(3)
C16 C15 C14 113.2(3)
C16 C15 C39 124.1(3)
C14 C15 C39 122.6(3)
C15 C16 C17 124.3(3)
C15 C16 S1 111.6(3)
C17 C16 S1 124.0(3)
O2 C17 N4 123.5(4)
O2 C17 C16 120.9(4)
N4 C17 C16 115.5(3)
C19 C18 C23 120.8(3)
C19 C18 N4 120.7(3)
C23 C18 N4 118.5(3)
C18 C19 C20 119.1(4)
C18 C19 H19 119.8
C20 C19 H19 121.1
C21 C20 C19 120.6(4)
C21 C20 H20 119.9
C19 C20 H20 119.5
C20 C21 C22 120.4(4)
C20 C21 H21 119.7
C22 C21 H21 119.9
C21 C22 C23 120.1(4)
C21 C22 H22 120.4
C23 C22 H22 119.5
C18 C23 C22 119.0(3)
C18 C23 N5 117.1(3)
C22 C23 N5 123.9(3)
N5 C24 C25 121.2(3)
N5 C24 H24 119.3
C25 C24 H24 119.5
N6 C25 C26 107.8(3)
N6 C25 C24 121.5(3)
C26 C25 C24 130.6(3)
C25 C26 C27 107.7(3)
C25 C26 C45 124.6(3)
C27 C26 C45 127.5(3)
C28 C27 C26 107.1(3)
C28 C27 C48 126.2(3)
C26 C27 C48 126.7(3)
N6 C28 C27 108.0(3)
N6 C28 C1 121.6(3)
C27 C28 C1 130.4(3)
C2 C29 H29C 109.2
C2 C29 H29A 110.0
H29C C29 H29A 109.8
C2 C29 H29B 109.8
H29C C29 H29B 109.8
H29A C29 H29B 108.2
C3 C30 C31 112.6(3)
C3 C30 H30A 109.7
C31 C30 H30A 109.5
C3 C30 H30B 108.7
C31 C30 H30B 107.7
H30A C30 H30B 108.4
C32 C31 C30 112.1(4)
C32 C31 H31A 110.0
C30 C31 H31A 109.9
C32 C31 H31B 108.3
C30 C31 H31B 107.8
H31A C31 H31B 108.6
C31 C32 H32A 111.8
C31 C32 H32B 107.4
H32A C32 H32B 109.5
C31 C32 H32C 109.1
H32A C32 H32C 109.5
H32B C32 H32C 109.5
C38 C33 C34 118.9(3)
C38 C33 C14 121.5(3)
C34 C33 C14 119.6(3)
C35 C34 C33 120.8(4)
C35 C34 H34 120.0
C33 C34 H34 119.2
C34 C35 C36 120.1(4)
C34 C35 H35 120.3
C36 C35 H35 119.6
C37 C36 C35 120.3(4)
C37 C36 H36 119.5
C35 C36 H36 120.1
C36 C37 C38 119.5(4)
C36 C37 H37 120.7
C38 C37 H37 119.8
C33 C38 C37 120.3(4)
C33 C38 H38 119.1
C37 C38 H38 120.6
C44 C39 C40 118.7(3)
C44 C39 C15 120.3(3)
C40 C39 C15 121.0(4)
C41 C40 C39 120.2(4)
C41 C40 H40 121.2
C39 C40 H40 118.6
C40 C41 C42 120.5(4)
C40 C41 H41 119.5
C42 C41 H41 120.0
C43 C42 C41 120.2(4)
C43 C42 H42 120.2
C41 C42 H42 119.6
C42 C43 C44 119.2(4)
C42 C43 H43 119.4
C44 C43 H43 121.4
C39 C44 C43 121.3(4)
C39 C44 H44 118.6
C43 C44 H44 120.1
C26 C45 C46 112.2(3)
C26 C45 H45A 109.3
C46 C45 H45A 108.8
C26 C45 H45B 109.5
C46 C45 H45B 108.7
H45A C45 H45B 108.3
C47 C46 C45 113.2(3)
C47 C46 H46A 109.2
C45 C46 H46A 108.8
C47 C46 H46B 108.7
C45 C46 H46B 108.7
H46A C46 H46B 108.2
C46 C47 H47A 111.2
C46 C47 H47B 108.3
H47A C47 H47B 109.5
C46 C47 H47C 108.9
H47A C47 H47C 109.5
H47B C47 H47C 109.5
C27 C48 H48A 109.8
C27 C48 H48B 109.2
H48A C48 H48B 109.5
C27 C48 H48C 109.4
H48A C48 H48C 109.5
H48B C48 H48C 109.5
C2A C1A H1AA 109.0
C2A C1A H1AB 109.4
H1AA C1A H1AB 109.5
C2A C1A H1AC 110.0
H1AA C1A H1AC 109.5
H1AB C1A H1AC 109.5
O1A C2A C1A 120.3(3)
O1A C2A C3A 121.2(4)
C1A C2A C3A 118.6(4)
C2A C3A H3AA 108.8
C2A C3A H3AB 109.9
H3AA C3A H3AB 109.5
C2A C3A H3AC 109.8
H3AA C3A H3AC 109.5
H3AB C3A H3AC 109.5

loop_
_geom_bond_atom_site_label_1
_geom_bond_atom_site_label_2
_geom_bond_distance
S1 C16 1.713(3)
S1 C13 1.727(4)
O1 C12 1.231(4)
O2 C17 1.216(4)
N1 C1 1.386(4)
N1 C4 1.391(4)
N1 H1N 1.03(5)
N2 C5 1.285(4)
N2 C6 1.397(4)
N3 C12 1.369(4)
N3 C11 1.409(4)
N3 H3N 0.99(4)
N4 C17 1.355(5)
N4 C18 1.441(4)
N4 H4N 0.88(4)
N5 C24 1.305(4)
N5 C23 1.416(4)
N6 C28 1.375(4)
N6 C25 1.375(4)
N6 H6N 0.80(3)
C1 C2 1.388(5)
C1 C28 1.452(5)
C2 C3 1.409(5)
C2 C29 1.503(5)
C3 C4 1.387(5)
C3 C30 1.495(5)
C4 C5 1.442(5)
C5 H5 0.9599
C6 C7 1.394(4)
C6 C11 1.407(5)
C7 C8 1.394(5)
C7 H7 0.9600
C8 C9 1.374(5)
C8 H8 0.9601
C9 C10 1.355(5)
C9 H9 0.9600
C10 C11 1.394(5)
C10 H10 0.9600
C12 C13 1.492(5)
C13 C14 1.371(4)
C14 C15 1.440(4)
C14 C33 1.483(5)
C15 C16 1.366(4)
C15 C39 1.499(5)
C16 C17 1.484(5)
C18 C19 1.389(4)
C18 C23 1.389(5)
C19 C20 1.391(5)
C19 H19 0.9600
C20 C21 1.377(5)
C20 H20 0.9602
C21 C22 1.378(5)
C21 H21 0.9600
C22 C23 1.403(5)
C22 H22 0.9600
C24 C25 1.413(5)
C24 H24 0.9600
C25 C26 1.380(5)
C26 C27 1.419(5)
C26 C45 1.516(5)
C27 C28 1.385(5)
C27 C48 1.503(4)
C29 H29C 0.9600
C29 H29A 0.9599
C29 H29B 0.9602
C30 C31 1.529(5)
C30 H30A 0.9602
C30 H30B 0.9601
C31 C32 1.525(5)
C31 H31A 0.9600
C31 H31B 0.9599
C32 H32A 0.9601
C32 H32B 0.9600
C32 H32C 0.9599
C33 C38 1.384(5)
C33 C34 1.385(5)
C34 C35 1.371(5)
C34 H34 0.9600
C35 C36 1.388(5)
C35 H35 0.9601
C36 C37 1.361(5)
C36 H36 0.9600
C37 C38 1.408(5)
C37 H37 0.9600
C38 H38 0.9599
C39 C44 1.378(5)
C39 C40 1.395(5)
C40 C41 1.372(5)
C40 H40 0.9600
C41 C42 1.386(6)
C41 H41 0.9600
C42 C43 1.369(6)
C42 H42 0.9601
C43 C44 1.392(5)
C43 H43 0.9600
C44 H44 0.9601
C45 C46 1.529(5)
C45 H45A 0.9599
C45 H45B 0.9599
C46 C47 1.500(5)
C46 H46A 0.9601
C46 H46B 0.9600
C47 H47A 0.9600
C47 H47B 0.9600
C47 H47C 0.9601
C48 H48A 0.9600
C48 H48B 0.9600
C48 H48C 0.9601
O1A C2A 1.223(4)
C1A C2A 1.482(5)
C1A H1AA 0.9600
C1A H1AB 0.9600
C1A H1AC 0.9600
C2A C3A 1.490(5)
C3A H3AA 0.9600
C3A H3AB 0.9600
C3A H3AC 0.9600

loop_
_geom_hbond_atom_site_label_D
_geom_hbond_atom_site_label_H
_geom_hbond_atom_site_label_A
_geom_hbond_distance_DH
_geom_hbond_distance_HA
_geom_hbond_distance_DA
_geom_hbond_angle_DHA
_geom_hbond_site_symmetry_A
N4 H4N O1A 0.88(4) 2.22(4) 3.091(4) 173(4) .
N6 H6N O1A 0.80(3) 2.17(3) 2.962(4) 175(3) .
N1 H1N O2 1.03(5) 1.97(5) 2.895(4) 148(4) 2_666

loop_
_geom_torsion_atom_site_label_1
_geom_torsion_atom_site_label_2
_geom_torsion_atom_site_label_3
_geom_torsion_atom_site_label_4
_geom_torsion
C4 N1 C1 C2 1.0(4)
C4 N1 C1 C28 176.8(3)
N1 C1 C2 C3 -0.6(4)
C28 C1 C2 C3 -175.8(4)
N1 C1 C2 C29 174.0(3)
C28 C1 C2 C29 -1.1(7)
C1 C2 C3 C4 -0.1(4)
C29 C2 C3 C4 -174.7(3)
C1 C2 C3 C30 -179.4(3)
C29 C2 C3 C30 6.0(6)
C2 C3 C4 N1 0.7(4)
C30 C3 C4 N1 180.0(3)
C2 C3 C4 C5 177.7(3)
C30 C3 C4 C5 -3.0(6)
C1 N1 C4 C3 -1.1(4)
C1 N1 C4 C5 -178.4(3)
C6 N2 C5 C4 -175.7(3)
C3 C4 C5 N2 -169.9(4)
N1 C4 C5 N2 6.8(6)
C5 N2 C6 C7 33.0(5)
C5 N2 C6 C11 -149.5(3)
N2 C6 C7 C8 178.5(4)
C11 C6 C7 C8 1.1(5)
C6 C7 C8 C9 -0.8(6)
C7 C8 C9 C10 -0.2(6)
C8 C9 C10 C11 0.9(6)
C9 C10 C11 C6 -0.6(5)
C9 C10 C11 N3 -180.0(3)
C7 C6 C11 C10 -0.4(5)
N2 C6 C11 C10 -178.0(3)
C7 C6 C11 N3 179.0(3)
N2 C6 C11 N3 1.4(5)
C12 N3 C11 C10 -3.0(6)
C12 N3 C11 C6 177.6(3)
C11 N3 C12 O1 3.7(6)
C11 N3 C12 C13 -178.1(3)
O1 C12 C13 C14 -32.3(6)
N3 C12 C13 C14 149.4(4)
O1 C12 C13 S1 139.3(3)
N3 C12 C13 S1 -39.0(5)
C16 S1 C13 C14 0.9(3)
C16 S1 C13 C12 -171.6(3)
C12 C13 C14 C15 170.6(3)
S1 C13 C14 C15 -1.7(4)
C12 C13 C14 C33 -13.0(6)
S1 C13 C14 C33 174.7(3)
C13 C14 C15 C16 1.9(5)
C33 C14 C15 C16 -174.4(4)
C13 C14 C15 C39 179.3(3)
C33 C14 C15 C39 3.0(6)
C14 C15 C16 C17 -177.4(3)
C39 C15 C16 C17 5.2(6)
C14 C15 C16 S1 -1.2(4)
C39 C15 C16 S1 -178.6(3)
C13 S1 C16 C15 0.2(3)
C13 S1 C16 C17 176.4(3)
C18 N4 C17 O2 -4.8(6)
C18 N4 C17 C16 171.6(3)
C15 C16 C17 O2 58.9(6)
S1 C16 C17 O2 -116.9(4)
C15 C16 C17 N4 -117.6(4)
S1 C16 C17 N4 66.6(4)
C17 N4 C18 C19 -31.2(5)
C17 N4 C18 C23 151.6(4)
C23 C18 C19 C20 1.4(6)
N4 C18 C19 C20 -175.8(3)
C18 C19 C20 C21 1.0(6)
C19 C20 C21 C22 -2.1(6)
C20 C21 C22 C23 0.7(6)
C19 C18 C23 C22 -2.7(5)
N4 C18 C23 C22 174.5(3)
C19 C18 C23 N5 179.0(3)
N4 C18 C23 N5 -3.8(5)
C21 C22 C23 C18 1.7(5)
C21 C22 C23 N5 179.9(3)
C24 N5 C23 C18 -150.9(3)
C24 N5 C23 C22 30.9(5)
C23 N5 C24 C25 -178.7(3)
C28 N6 C25 C26 -0.9(4)
C28 N6 C25 C24 176.6(3)
N5 C24 C25 N6 -4.1(6)
N5 C24 C25 C26 172.7(4)
N6 C25 C26 C27 0.1(4)
C24 C25 C26 C27 -177.0(4)
N6 C25 C26 C45 175.4(3)
C24 C25 C26 C45 -1.8(7)
C25 C26 C27 C28 0.6(4)
C45 C26 C27 C28 -174.4(4)
C25 C26 C27 C48 -176.3(4)
C45 C26 C27 C48 8.6(6)
C25 N6 C28 C27 1.3(4)
C25 N6 C28 C1 -179.1(3)
C26 C27 C28 N6 -1.2(4)
C48 C27 C28 N6 175.8(4)
C26 C27 C28 C1 179.3(4)
C48 C27 C28 C1 -3.8(7)
N1 C1 C28 N6 -46.4(5)
C2 C1 C28 N6 128.3(4)
N1 C1 C28 C27 133.1(4)
C2 C1 C28 C27 -52.2(7)
C4 C3 C30 C31 -89.5(5)
C2 C3 C30 C31 89.7(5)
C3 C30 C31 C32 -176.8(4)
C13 C14 C33 C38 128.8(4)
C15 C14 C33 C38 -55.4(5)
C13 C14 C33 C34 -51.0(5)
C15 C14 C33 C34 124.9(4)
C38 C33 C34 C35 -1.9(6)
C14 C33 C34 C35 177.9(4)
C33 C34 C35 C36 0.4(6)
C34 C35 C36 C37 0.9(6)
C35 C36 C37 C38 -0.8(6)
C34 C33 C38 C37 1.9(5)
C14 C33 C38 C37 -177.8(3)
C36 C37 C38 C33 -0.6(6)
C16 C15 C39 C44 102.1(4)
C14 C15 C39 C44 -75.1(5)
C16 C15 C39 C40 -77.7(5)
C14 C15 C39 C40 105.1(4)
C44 C39 C40 C41 0.8(6)
C15 C39 C40 C41 -179.4(4)
C39 C40 C41 C42 -2.1(6)
C40 C41 C42 C43 1.5(7)
C41 C42 C43 C44 0.2(6)
C40 C39 C44 C43 1.0(6)
C15 C39 C44 C43 -178.8(3)
C42 C43 C44 C39 -1.5(6)
C25 C26 C45 C46 -80.6(5)
C27 C26 C45 C46 93.7(5)
C26 C45 C46 C47 -179.6(3)

loop_
_cod_related_entry_id
_cod_related_entry_database
_cod_related_entry_code
1 ChemSpider 21156959
